data_4072222
loop_
_publ_author_name
'Braunschweig, Holger'
'Radacki, Krzysztof'
'Uttinger, Katharina'

_publ_section_title
;
 Syntheses and Structures of Mono- and Dinuclear Cationic Base-Stabilized
 Platinum Borylene Complexes
;
_journal_issue 22
_journal_name_full Organometallics
_journal_page_first 6005
_journal_paper_doi 10.1021/om800689h
_journal_volume 27
_journal_year 2008
_chemical_formula_moiety 'C39 H68 B1 Br2 P2 Pt1, 3(C H2 Cl2)'
_chemical_formula_sum 'C42 H74 B Br2 Cl6 P2 Pt'
_chemical_formula_weight 1219.37
_chemical_name_common
;
?
;
_chemical_name_systematic
; 
?
;
_space_group_IT_number 14
_symmetry_cell_setting monoclinic
_symmetry_space_group_name_Hall '-P 2ybc'
_symmetry_space_group_name_H-M 'P 1 21/c 1'
_atom_sites_solution_hydrogens geom
_atom_sites_solution_primary direct
_atom_sites_solution_secondary difmap
_audit_creation_method SHELXL-97
_cell_angle_alpha 90.00
_cell_angle_beta 90.412(2)
_cell_angle_gamma 90.00
_cell_formula_units_Z 4
_cell_length_a 12.7827(4)
_cell_length_b 24.4857(7)
_cell_length_c 16.2173(5)
_cell_measurement_reflns_used 9275
_cell_measurement_temperature 100(2)
_cell_measurement_theta_max 31.70
_cell_measurement_theta_min 2.62
_cell_volume 5075.8(3)
_computing_cell_refinement 'Saint+ ver. 7.12A (Bruker AXS)'
_computing_data_collection 'APEX2 ver. 1.0-27 (Bruker AXS)'
_computing_data_reduction 'Saint+ ver. 7.12A (Bruker AXS)'
_computing_molecular_graphics 'XP ver. 5.1 (Bruker AXS, 1998)'
_computing_publication_material 'SHELXL-97 (Sheldrick, 1997)'
_computing_structure_refinement 'SHELXL-97 (Sheldrick, 1997)'
_computing_structure_solution 'SHELXS-97 (Sheldrick, 1990)'
_diffrn_ambient_temperature 100(2)
_diffrn_measured_fraction_theta_full 0.998
_diffrn_measured_fraction_theta_max 0.907
_diffrn_measurement_device_type 'CCD area detector'
_diffrn_measurement_method 'phi and omega scans'
_diffrn_radiation_monochromator 'multi-layer mirror'
_diffrn_radiation_source 'rotating anode'
_diffrn_radiation_type MoK\a
_diffrn_radiation_wavelength 0.71073
_diffrn_reflns_av_R_equivalents 0.0702
_diffrn_reflns_av_sigmaI/netI 0.0426
_diffrn_reflns_limit_h_max 18
_diffrn_reflns_limit_h_min -18
_diffrn_reflns_limit_k_max 36
_diffrn_reflns_limit_k_min -36
_diffrn_reflns_limit_l_max 23
_diffrn_reflns_limit_l_min -23
_diffrn_reflns_number 167101
_diffrn_reflns_theta_full 26.00
_diffrn_reflns_theta_max 32.09
_diffrn_reflns_theta_min 1.80
_exptl_absorpt_coefficient_mu 4.746
_exptl_absorpt_correction_T_max 0.405
_exptl_absorpt_correction_T_min 0.265
_exptl_absorpt_correction_type multi-scan
_exptl_absorpt_process_details 'Sadabs 2004/1 (Brucker Nonius 2004)'
_exptl_crystal_colour yellow
_exptl_crystal_density_diffrn 1.596
_exptl_crystal_density_method 'not measured'
_exptl_crystal_description block
_exptl_crystal_F_000 2444
_exptl_crystal_size_max 0.32
_exptl_crystal_size_mid 0.21
_exptl_crystal_size_min 0.19
_refine_diff_density_max 2.518
_refine_diff_density_min -1.001
_refine_diff_density_rms 0.146
_refine_ls_extinction_method none
_refine_ls_goodness_of_fit_ref 1.110
_refine_ls_hydrogen_treatment constr
_refine_ls_matrix_type full
_refine_ls_number_parameters 509
_refine_ls_number_reflns 16084
_refine_ls_number_restraints 7
_refine_ls_restrained_S_all 1.110
_refine_ls_R_factor_all 0.0493
_refine_ls_R_factor_gt 0.0314
_refine_ls_shift/su_max 0.005
_refine_ls_shift/su_mean 0.000
_refine_ls_structure_factor_coef Fsqd
_refine_ls_weighting_details 'calc w=1/[\s^2^(Fo^2^)+(0.0176P)^2^+11.7951P] where P=(Fo^2^+2Fc^2^)/3'
_refine_ls_weighting_scheme calc
_refine_ls_wR_factor_gt 0.0638
_refine_ls_wR_factor_ref 0.0711
_reflns_number_gt 13159
_reflns_number_total 16084
_reflns_threshold_expression >2sigma(I)
_cod_data_source_file om800689h_si_001.cif
_cod_data_source_block 19
_cod_depositor_comments
;
The following automatic conversions were performed:

'_symmetry_cell_setting' value 'Monoclinic' changed to 'monoclinic'
according to /home/saulius/struct/CIF-dictionaries/cif_core.dic
dictionary named 'cif_core.dic' version 2.4.1 from 2010-06-29.

Automatic conversion script
Id: cif_fix_values 1715 2011-07-08 13:25:40Z adriana 
;
_cod_original_sg_symbol_H-M P2(1)/c
_cod_database_code 4072222

loop_
_symmetry_equiv_pos_as_xyz
'x, y, z'
'-x, y+1/2, -z+1/2'
'-x, -y, -z'
'x, -y-1/2, z-1/2'

loop_
_atom_site_label
_atom_site_type_symbol
_atom_site_fract_x
_atom_site_fract_y
_atom_site_fract_z
_atom_site_U_iso_or_equiv
_atom_site_adp_type
_atom_site_occupancy
_atom_site_symmetry_multiplicity
_atom_site_calc_flag
_atom_site_refinement_flags
_atom_site_disorder_assembly
_atom_site_disorder_group
Pt1 Pt 0.281406(8) 0.518910(4) 0.796908(6) 0.00961(3) Uani 1 1 d . . .
Br2 Br 0.31635(2) 0.573672(11) 0.661414(17) 0.01446(6) Uani 1 1 d . . .
B1 B 0.2989(2) 0.48501(12) 0.9060(2) 0.0122(6) Uani 1 1 d . . .
Br1 Br 0.18824(2) 0.439734(11) 0.960301(17) 0.01464(6) Uani 1 1 d . . .
C1 C 0.4026(2) 0.49187(11) 0.95740(18) 0.0127(5) Uani 1 1 d . . .
C2 C 0.4861(2) 0.52123(12) 0.92206(18) 0.0146(5) Uani 1 1 d . . .
H2 H 0.4775 0.5360 0.8682 0.018 Uiso 1 1 calc R . .
C3 C 0.4201(2) 0.47074(11) 1.03689(17) 0.0138(5) Uani 1 1 d . . .
H3 H 0.3662 0.4505 1.0630 0.017 Uiso 1 1 calc R . .
P1 P 0.32201(6) 0.43812(3) 0.72652(4) 0.01164(13) Uani 1 1 d . . .
P2 P 0.19765(5) 0.59365(3) 0.85852(4) 0.01057(13) Uani 1 1 d . . .
C10 C 0.3391(2) 0.37705(11) 0.79321(17) 0.0138(5) Uani 1 1 d . . .
H10 H 0.2856 0.3812 0.8375 0.017 Uiso 1 1 calc R . .
C11 C 0.3186(3) 0.32013(12) 0.7562(2) 0.0192(6) Uani 1 1 d . . .
H11A H 0.2497 0.3198 0.7278 0.023 Uiso 1 1 calc R . .
H11B H 0.3730 0.3116 0.7150 0.023 Uiso 1 1 calc R . .
C12 C 0.3200(3) 0.27683(13) 0.8245(2) 0.0226(7) Uani 1 1 d . . .
H12A H 0.2608 0.2834 0.8622 0.027 Uiso 1 1 calc R . .
H12B H 0.3104 0.2403 0.7995 0.027 Uiso 1 1 calc R . .
C13 C 0.4219(3) 0.27760(13) 0.8738(2) 0.0227(7) Uani 1 1 d . . .
H13A H 0.4802 0.2661 0.8378 0.027 Uiso 1 1 calc R . .
H13B H 0.4173 0.2512 0.9198 0.027 Uiso 1 1 calc R . .
C14 C 0.4448(3) 0.33450(12) 0.90824(19) 0.0205(6) Uani 1 1 d . . .
H14A H 0.3912 0.3443 0.9494 0.025 Uiso 1 1 calc R . .
H14B H 0.5139 0.3345 0.9362 0.025 Uiso 1 1 calc R . .
C15 C 0.4444(2) 0.37658(12) 0.83879(18) 0.0163(6) Uani 1 1 d . . .
H15A H 0.5008 0.3679 0.7994 0.020 Uiso 1 1 calc R . .
H15B H 0.4584 0.4133 0.8620 0.020 Uiso 1 1 calc R . .
C20 C 0.2123(2) 0.41740(12) 0.65786(18) 0.0155(6) Uani 1 1 d . . .
H20 H 0.2299 0.3803 0.6362 0.019 Uiso 1 1 calc R . .
C21 C 0.1942(3) 0.45432(14) 0.5824(2) 0.0255(7) Uani 1 1 d . . .
H21A H 0.1741 0.4914 0.6008 0.031 Uiso 1 1 calc R . .
H21B H 0.2596 0.4573 0.5504 0.031 Uiso 1 1 calc R . .
C22 C 0.1071(3) 0.43009(16) 0.5280(2) 0.0313(8) Uani 1 1 d . . .
H22A H 0.0949 0.4543 0.4800 0.038 Uiso 1 1 calc R . .
H22B H 0.1298 0.3941 0.5069 0.038 Uiso 1 1 calc R . .
C23 C 0.0059(3) 0.42334(18) 0.5749(3) 0.0401(10) Uani 1 1 d . . .
H23A H -0.0209 0.4597 0.5911 0.048 Uiso 1 1 calc R . .
H23B H -0.0471 0.4059 0.5387 0.048 Uiso 1 1 calc R . .
C24 C 0.0224(3) 0.3887(2) 0.6511(2) 0.0391(10) Uani 1 1 d . . .
H24A H 0.0401 0.3510 0.6345 0.047 Uiso 1 1 calc R . .
H24B H -0.0434 0.3874 0.6829 0.047 Uiso 1 1 calc R . .
C25 C 0.1100(2) 0.41148(16) 0.7060(2) 0.0277(8) Uani 1 1 d . . .
H25A H 0.1214 0.3867 0.7535 0.033 Uiso 1 1 calc R . .
H25B H 0.0888 0.4476 0.7277 0.033 Uiso 1 1 calc R . .
C30 C 0.4350(2) 0.44374(11) 0.65598(17) 0.0135(5) Uani 1 1 d . . .
H30 H 0.4124 0.4698 0.6118 0.016 Uiso 1 1 calc R . .
C31 C 0.5318(2) 0.46986(12) 0.69621(19) 0.0180(6) Uani 1 1 d . . .
H31A H 0.5120 0.5048 0.7225 0.022 Uiso 1 1 calc R . .
H31B H 0.5599 0.4453 0.7395 0.022 Uiso 1 1 calc R . .
C32 C 0.6160(3) 0.48026(13) 0.6313(2) 0.0232(7) Uani 1 1 d . . .
H32A H 0.6792 0.4954 0.6586 0.028 Uiso 1 1 calc R . .
H32B H 0.5901 0.5076 0.5912 0.028 Uiso 1 1 calc R . .
C33 C 0.6451(2) 0.42770(13) 0.5855(2) 0.0239(7) Uani 1 1 d . . .
H33A H 0.6965 0.4362 0.5419 0.029 Uiso 1 1 calc R . .
H33B H 0.6779 0.4016 0.6245 0.029 Uiso 1 1 calc R . .
C34 C 0.5482(2) 0.40185(13) 0.54673(19) 0.0205(6) Uani 1 1 d . . .
H34A H 0.5678 0.3670 0.5199 0.025 Uiso 1 1 calc R . .
H34B H 0.5198 0.4265 0.5037 0.025 Uiso 1 1 calc R . .
C35 C 0.4637(2) 0.39086(12) 0.61104(19) 0.0170(6) Uani 1 1 d . . .
H35A H 0.4895 0.3636 0.6514 0.020 Uiso 1 1 calc R . .
H35B H 0.4007 0.3757 0.5836 0.020 Uiso 1 1 calc R . .
C40 C 0.2515(2) 0.66005(11) 0.82615(18) 0.0135(5) Uani 1 1 d . . .
H40 H 0.2435 0.6604 0.7648 0.016 Uiso 1 1 calc R . .
C41 C 0.1923(2) 0.71088(11) 0.85541(19) 0.0164(6) Uani 1 1 d . . .
H41A H 0.1164 0.7061 0.8454 0.020 Uiso 1 1 calc R . .
H41B H 0.2037 0.7160 0.9154 0.020 Uiso 1 1 calc R . .
C42 C 0.2312(3) 0.76091(12) 0.8088(2) 0.0205(6) Uani 1 1 d . . .
H42A H 0.1949 0.7938 0.8295 0.025 Uiso 1 1 calc R . .
H42B H 0.2139 0.7569 0.7495 0.025 Uiso 1 1 calc R . .
C43 C 0.3496(3) 0.76837(12) 0.8191(2) 0.0233(7) Uani 1 1 d . . .
H43A H 0.3731 0.7992 0.7844 0.028 Uiso 1 1 calc R . .
H43B H 0.3659 0.7775 0.8773 0.028 Uiso 1 1 calc R . .
C44 C 0.4089(2) 0.71674(12) 0.7948(2) 0.0195(6) Uani 1 1 d . . .
H44A H 0.4844 0.7219 0.8066 0.023 Uiso 1 1 calc R . .
H44B H 0.4005 0.7106 0.7348 0.023 Uiso 1 1 calc R . .
C45 C 0.3695(2) 0.66648(12) 0.84153(19) 0.0163(6) Uani 1 1 d . . .
H45A H 0.3834 0.6709 0.9013 0.020 Uiso 1 1 calc R . .
H45B H 0.4068 0.6335 0.8223 0.020 Uiso 1 1 calc R . .
C50 C 0.1823(2) 0.59354(11) 0.97226(17) 0.0117(5) Uani 1 1 d . . .
H50 H 0.1707 0.5545 0.9876 0.014 Uiso 1 1 calc R . .
C51 C 0.0880(2) 0.62495(12) 1.00810(18) 0.0158(6) Uani 1 1 d . . .
H51A H 0.0976 0.6646 0.9991 0.019 Uiso 1 1 calc R . .
H51B H 0.0231 0.6136 0.9793 0.019 Uiso 1 1 calc R . .
C52 C 0.0780(2) 0.61354(13) 1.10040(19) 0.0201(6) Uani 1 1 d . . .
H52A H 0.0200 0.6357 1.1228 0.024 Uiso 1 1 calc R . .
H52B H 0.0603 0.5746 1.1086 0.024 Uiso 1 1 calc R . .
C53 C 0.1783(3) 0.62665(15) 1.14785(19) 0.0239(7) Uani 1 1 d . . .
H53A H 0.1704 0.6152 1.2060 0.029 Uiso 1 1 calc R . .
H53B H 0.1901 0.6666 1.1472 0.029 Uiso 1 1 calc R . .
C54 C 0.2729(2) 0.59785(14) 1.11067(19) 0.0217(6) Uani 1 1 d . . .
H54A H 0.2658 0.5579 1.1182 0.026 Uiso 1 1 calc R . .
H54B H 0.3373 0.6098 1.1398 0.026 Uiso 1 1 calc R . .
C55 C 0.2822(2) 0.61077(12) 1.01878(17) 0.0150(5) Uani 1 1 d . . .
H55A H 0.3431 0.5912 0.9957 0.018 Uiso 1 1 calc R . .
H55B H 0.2938 0.6504 1.0114 0.018 Uiso 1 1 calc R . .
C60 C 0.0609(2) 0.59491(11) 0.81979(17) 0.0127(5) Uani 1 1 d . . .
H60 H 0.0245 0.6256 0.8483 0.015 Uiso 1 1 calc R . .
C61 C 0.0530(2) 0.60574(14) 0.72681(18) 0.0202(6) Uani 1 1 d . . .
H61A H 0.0859 0.6413 0.7140 0.024 Uiso 1 1 calc R . .
H61B H 0.0914 0.5770 0.6967 0.024 Uiso 1 1 calc R . .
C62 C -0.0609(2) 0.60642(15) 0.6981(2) 0.0234(7) Uani 1 1 d . . .
H62A H -0.0978 0.6372 0.7247 0.028 Uiso 1 1 calc R . .
H62B H -0.0638 0.6120 0.6377 0.028 Uiso 1 1 calc R . .
C63 C -0.1154(2) 0.55300(14) 0.7198(2) 0.0235(7) Uani 1 1 d . . .
H63A H -0.1896 0.5547 0.7020 0.028 Uiso 1 1 calc R . .
H63B H -0.0816 0.5224 0.6902 0.028 Uiso 1 1 calc R . .
C64 C -0.1095(2) 0.54286(13) 0.8118(2) 0.0213(6) Uani 1 1 d . . .
H64A H -0.1433 0.5075 0.8245 0.026 Uiso 1 1 calc R . .
H64B H -0.1484 0.5719 0.8409 0.026 Uiso 1 1 calc R . .
C65 C 0.0038(2) 0.54190(12) 0.84333(19) 0.0161(6) Uani 1 1 d . . .
H65A H 0.0409 0.5102 0.8193 0.019 Uiso 1 1 calc R . .
H65B H 0.0044 0.5377 0.9040 0.019 Uiso 1 1 calc R . .
C70 C 0.5800(3) 0.62928(14) 0.6677(2) 0.0252(7) Uani 1 1 d . . .
H70A H 0.5429 0.6648 0.6684 0.030 Uiso 1 1 calc R . .
H70B H 0.5289 0.6007 0.6517 0.030 Uiso 1 1 calc R . .
Cl1 Cl 0.62899(7) 0.61509(4) 0.76725(5) 0.03094(18) Uani 1 1 d . . .
Cl2 Cl 0.68100(6) 0.63171(4) 0.59385(5) 0.02683(17) Uani 1 1 d . . .
C71 C 0.2109(3) 0.68405(16) 0.5358(3) 0.0369(9) Uani 1 1 d . . .
H71A H 0.2179 0.6750 0.4767 0.044 Uiso 1 1 calc R . .
H71B H 0.2176 0.6497 0.5677 0.044 Uiso 1 1 calc R . .
Cl3 Cl 0.31248(9) 0.72909(4) 0.56513(6) 0.0373(2) Uani 1 1 d . . .
Cl4 Cl 0.08670(10) 0.71248(5) 0.55278(9) 0.0563(3) Uani 1 1 d . . .
C72A C 0.7781(3) 0.6955(5) 0.9041(14) 0.076(3) Uani 0.474(4) 1 d PD A 1
H72A H 0.7722 0.6624 0.9390 0.091 Uiso 0.474(4) 1 calc PR A 1
H72B H 0.7758 0.6839 0.8457 0.091 Uiso 0.474(4) 1 calc PR A 1
Cl5A Cl 0.6734(2) 0.73914(13) 0.92392(17) 0.0555(10) Uani 0.474(4) 1 d PD A 1
Cl6A Cl 0.8966(2) 0.72820(15) 0.9248(4) 0.111(2) Uani 0.474(4) 1 d PD A 1
C72B C 0.8006(12) 0.7109(4) 0.8959(9) 0.076(3) Uani 0.526(4) 1 d PD . .
H72C H 0.7393 0.6990 0.8628 0.091 Uiso 0.526(4) 1 calc PR . .
H72D H 0.8255 0.6793 0.9286 0.091 Uiso 0.526(4) 1 calc PR . .
Cl5B Cl 0.7639(4) 0.76363(14) 0.9621(2) 0.1070(19) Uani 0.526(4) 1 d PD . .
Cl6B Cl 0.8998(2) 0.73280(12) 0.8302(3) 0.0823(12) Uani 0.526(4) 1 d PD . .

loop_
_atom_site_aniso_label
_atom_site_aniso_U_11
_atom_site_aniso_U_22
_atom_site_aniso_U_33
_atom_site_aniso_U_23
_atom_site_aniso_U_13
_atom_site_aniso_U_12
Pt1 0.00884(5) 0.01137(5) 0.00861(5) 0.00024(4) 0.00001(3) 0.00014(4)
Br2 0.01701(13) 0.01496(12) 0.01146(12) 0.00212(10) 0.00298(10) 0.00145(10)
B1 0.0117(14) 0.0109(13) 0.0142(14) -0.0009(11) 0.0026(11) -0.0007(11)
Br1 0.01252(13) 0.01706(13) 0.01436(13) 0.00240(10) 0.00184(10) -0.00284(10)
C1 0.0120(13) 0.0120(12) 0.0141(13) 0.0004(10) -0.0006(10) 0.0002(9)
C2 0.0151(13) 0.0172(13) 0.0114(13) 0.0014(10) -0.0010(10) -0.0001(10)
C3 0.0131(13) 0.0155(13) 0.0127(13) 0.0022(10) -0.0001(10) -0.0013(10)
P1 0.0112(3) 0.0126(3) 0.0111(3) -0.0014(2) 0.0000(3) 0.0009(2)
P2 0.0099(3) 0.0113(3) 0.0105(3) -0.0001(2) 0.0004(2) -0.0005(2)
C10 0.0156(13) 0.0120(12) 0.0140(13) -0.0011(10) 0.0012(11) 0.0006(10)
C11 0.0227(15) 0.0133(13) 0.0215(15) -0.0001(11) 0.0000(12) -0.0032(11)
C12 0.0273(17) 0.0150(14) 0.0257(17) 0.0012(12) 0.0015(14) -0.0030(12)
C13 0.0275(17) 0.0178(14) 0.0230(16) 0.0028(12) 0.0021(13) 0.0035(12)
C14 0.0264(17) 0.0170(14) 0.0181(15) 0.0018(11) -0.0007(12) 0.0054(12)
C15 0.0181(14) 0.0138(13) 0.0171(14) -0.0016(11) -0.0013(11) 0.0014(10)
C20 0.0129(13) 0.0194(14) 0.0143(14) -0.0032(11) -0.0011(11) 0.0026(10)
C21 0.0309(18) 0.0232(16) 0.0222(17) -0.0017(13) -0.0145(14) 0.0035(13)
C22 0.034(2) 0.0342(19) 0.0253(18) -0.0034(15) -0.0168(15) 0.0029(15)
C23 0.0222(19) 0.056(3) 0.042(2) -0.025(2) -0.0161(17) 0.0122(17)
C24 0.0143(16) 0.072(3) 0.031(2) -0.022(2) 0.0015(14) -0.0081(17)
C25 0.0140(15) 0.045(2) 0.0235(17) -0.0104(15) 0.0017(13) -0.0028(14)
C30 0.0125(13) 0.0150(13) 0.0131(13) -0.0005(10) 0.0019(10) 0.0024(10)
C31 0.0168(14) 0.0187(14) 0.0185(14) -0.0024(11) 0.0014(11) -0.0015(11)
C32 0.0182(15) 0.0238(15) 0.0277(17) -0.0015(13) 0.0063(13) -0.0043(12)
C33 0.0161(15) 0.0260(16) 0.0296(17) -0.0021(13) 0.0100(13) 0.0018(12)
C34 0.0193(15) 0.0248(15) 0.0174(15) -0.0027(12) 0.0064(12) 0.0016(12)
C35 0.0148(14) 0.0175(13) 0.0187(14) -0.0049(11) 0.0030(11) 0.0008(10)
C40 0.0140(13) 0.0138(12) 0.0127(13) 0.0010(10) 0.0005(10) -0.0005(10)
C41 0.0173(14) 0.0128(13) 0.0191(14) -0.0003(11) 0.0038(11) -0.0001(10)
C42 0.0275(17) 0.0118(13) 0.0221(16) 0.0024(11) 0.0050(13) -0.0008(11)
C43 0.0285(17) 0.0154(14) 0.0259(17) 0.0001(12) 0.0069(14) -0.0092(12)
C44 0.0181(15) 0.0199(14) 0.0207(15) 0.0014(12) 0.0037(12) -0.0060(11)
C45 0.0135(14) 0.0181(13) 0.0173(14) 0.0018(11) 0.0018(11) -0.0033(10)
C50 0.0135(13) 0.0105(12) 0.0112(12) -0.0010(10) 0.0019(10) 0.0000(9)
C51 0.0141(13) 0.0188(14) 0.0146(13) -0.0024(11) 0.0053(11) 0.0007(10)
C52 0.0184(15) 0.0253(15) 0.0167(14) -0.0025(12) 0.0065(12) -0.0020(12)
C53 0.0232(16) 0.0346(18) 0.0138(14) -0.0042(13) 0.0036(12) -0.0063(13)
C54 0.0180(15) 0.0314(17) 0.0156(14) 0.0008(13) -0.0014(12) -0.0051(12)
C55 0.0132(13) 0.0175(13) 0.0143(13) 0.0002(11) 0.0005(11) -0.0026(10)
C60 0.0093(12) 0.0144(12) 0.0145(13) -0.0018(10) 0.0000(10) 0.0001(9)
C61 0.0138(14) 0.0330(17) 0.0138(14) 0.0009(12) -0.0018(11) -0.0031(12)
C62 0.0165(15) 0.0380(19) 0.0157(15) 0.0007(13) -0.0043(12) -0.0008(13)
C63 0.0135(14) 0.0298(17) 0.0270(17) -0.0077(14) -0.0067(12) -0.0004(12)
C64 0.0120(14) 0.0230(15) 0.0289(17) 0.0020(13) -0.0001(12) -0.0046(11)
C65 0.0127(13) 0.0140(13) 0.0216(15) 0.0007(11) 0.0002(11) -0.0021(10)
C70 0.0188(16) 0.0260(16) 0.0309(18) 0.0016(14) 0.0022(14) -0.0001(12)
Cl1 0.0271(4) 0.0395(5) 0.0264(4) 0.0011(4) 0.0065(3) 0.0027(3)
Cl2 0.0247(4) 0.0316(4) 0.0243(4) -0.0004(3) 0.0043(3) 0.0005(3)
C71 0.051(2) 0.0263(18) 0.034(2) 0.0064(16) -0.0037(18) 0.0069(17)
Cl3 0.0535(6) 0.0311(5) 0.0274(5) 0.0009(4) -0.0056(4) 0.0056(4)
Cl4 0.0487(6) 0.0416(6) 0.0787(9) 0.0253(6) 0.0158(6) 0.0088(5)
C72A 0.098(7) 0.041(6) 0.089(6) -0.008(6) -0.011(6) 0.003(5)
Cl5A 0.0501(16) 0.0713(19) 0.0453(15) 0.0282(13) 0.0198(12) 0.0193(13)
Cl6A 0.0381(16) 0.067(2) 0.229(7) -0.028(3) -0.033(3) 0.0033(14)
C72B 0.098(7) 0.041(6) 0.089(6) -0.008(6) -0.011(6) 0.003(5)
Cl5B 0.196(5) 0.0636(19) 0.062(2) 0.0209(15) 0.051(3) 0.019(2)
Cl6B 0.0469(15) 0.0699(18) 0.130(3) -0.0396(18) -0.0185(17) 0.0369(13)

loop_
_atom_type_symbol
_atom_type_description
_atom_type_scat_dispersion_real
_atom_type_scat_dispersion_imag
_atom_type_scat_source
C C 0.0033 0.0016 'International Tables Vol C Tables 4.2.6.8 and 6.1.1.4'
H H 0.0000 0.0000 'International Tables Vol C Tables 4.2.6.8 and 6.1.1.4'
B B 0.0013 0.0007 'International Tables Vol C Tables 4.2.6.8 and 6.1.1.4'
P P 0.1023 0.0942 'International Tables Vol C Tables 4.2.6.8 and 6.1.1.4'
Br Br -0.2901 2.4595 'International Tables Vol C Tables 4.2.6.8 and 6.1.1.4'
Pt Pt -1.7033 8.3905 'International Tables Vol C Tables 4.2.6.8 and 6.1.1.4'
Cl Cl 0.1484 0.1585 'International Tables Vol C Tables 4.2.6.8 and 6.1.1.4'

loop_
_geom_angle_atom_site_label_1
_geom_angle_atom_site_label_2
_geom_angle_atom_site_label_3
_geom_angle
_geom_angle_site_symmetry_1
B1 Pt1 P1 93.31(9) .
B1 Pt1 P2 89.73(9) .
P1 Pt1 P2 165.61(3) .
B1 Pt1 Br2 162.51(9) .
P1 Pt1 Br2 89.070(19) .
P2 Pt1 Br2 92.240(18) .
C1 B1 Pt1 121.5(2) .
C1 B1 Br1 114.9(2) .
Pt1 B1 Br1 123.56(17) .
C3 C1 C2 116.3(3) .
C3 C1 B1 125.2(2) .
C2 C1 B1 118.5(2) .
C3 C2 C1 122.2(3) 3_667
C3 C2 H2 118.9 3_667
C1 C2 H2 118.9 .
C2 C3 C1 121.4(3) 3_667
C2 C3 H3 119.3 3_667
C1 C3 H3 119.3 .
C30 P1 C20 103.83(13) .
C30 P1 C10 109.27(13) .
C20 P1 C10 102.39(13) .
C30 P1 Pt1 114.46(9) .
C20 P1 Pt1 110.73(9) .
C10 P1 Pt1 114.92(9) .
C40 P2 C60 104.01(13) .
C40 P2 C50 109.07(13) .
C60 P2 C50 103.33(13) .
C40 P2 Pt1 113.20(9) .
C60 P2 Pt1 107.50(9) .
C50 P2 Pt1 118.27(9) .
C15 C10 C11 109.2(2) .
C15 C10 P1 112.74(19) .
C11 C10 P1 118.9(2) .
C15 C10 H10 104.9 .
C11 C10 H10 104.9 .
P1 C10 H10 104.9 .
C12 C11 C10 110.0(3) .
C12 C11 H11A 109.7 .
C10 C11 H11A 109.7 .
C12 C11 H11B 109.7 .
C10 C11 H11B 109.7 .
H11A C11 H11B 108.2 .
C13 C12 C11 112.1(3) .
C13 C12 H12A 109.2 .
C11 C12 H12A 109.2 .
C13 C12 H12B 109.2 .
C11 C12 H12B 109.2 .
H12A C12 H12B 107.9 .
C12 C13 C14 111.3(3) .
C12 C13 H13A 109.4 .
C14 C13 H13A 109.4 .
C12 C13 H13B 109.4 .
C14 C13 H13B 109.4 .
H13A C13 H13B 108.0 .
C15 C14 C13 110.2(3) .
C15 C14 H14A 109.6 .
C13 C14 H14A 109.6 .
C15 C14 H14B 109.6 .
C13 C14 H14B 109.6 .
H14A C14 H14B 108.1 .
C14 C15 C10 111.1(2) .
C14 C15 H15A 109.4 .
C10 C15 H15A 109.4 .
C14 C15 H15B 109.4 .
C10 C15 H15B 109.4 .
H15A C15 H15B 108.0 .
C25 C20 C21 109.7(3) .
C25 C20 P1 111.4(2) .
C21 C20 P1 115.2(2) .
C25 C20 H20 106.7 .
C21 C20 H20 106.7 .
P1 C20 H20 106.7 .
C22 C21 C20 109.5(3) .
C22 C21 H21A 109.8 .
C20 C21 H21A 109.8 .
C22 C21 H21B 109.8 .
C20 C21 H21B 109.8 .
H21A C21 H21B 108.2 .
C23 C22 C21 111.9(3) .
C23 C22 H22A 109.2 .
C21 C22 H22A 109.2 .
C23 C22 H22B 109.2 .
C21 C22 H22B 109.2 .
H22A C22 H22B 107.9 .
C24 C23 C22 110.9(3) .
C24 C23 H23A 109.5 .
C22 C23 H23A 109.5 .
C24 C23 H23B 109.5 .
C22 C23 H23B 109.5 .
H23A C23 H23B 108.0 .
C23 C24 C25 111.6(4) .
C23 C24 H24A 109.3 .
C25 C24 H24A 109.3 .
C23 C24 H24B 109.3 .
C25 C24 H24B 109.3 .
H24A C24 H24B 108.0 .
C24 C25 C20 111.2(3) .
C24 C25 H25A 109.4 .
C20 C25 H25A 109.4 .
C24 C25 H25B 109.4 .
C20 C25 H25B 109.4 .
H25A C25 H25B 108.0 .
C35 C30 C31 111.1(2) .
C35 C30 P1 114.90(19) .
C31 C30 P1 113.46(19) .
C35 C30 H30 105.5 .
C31 C30 H30 105.5 .
P1 C30 H30 105.5 .
C32 C31 C30 110.2(3) .
C32 C31 H31A 109.6 .
C30 C31 H31A 109.6 .
C32 C31 H31B 109.6 .
C30 C31 H31B 109.6 .
H31A C31 H31B 108.1 .
C31 C32 C33 111.6(3) .
C31 C32 H32A 109.3 .
C33 C32 H32A 109.3 .
C31 C32 H32B 109.3 .
C33 C32 H32B 109.3 .
H32A C32 H32B 108.0 .
C34 C33 C32 110.4(3) .
C34 C33 H33A 109.6 .
C32 C33 H33A 109.6 .
C34 C33 H33B 109.6 .
C32 C33 H33B 109.6 .
H33A C33 H33B 108.1 .
C33 C34 C35 111.6(3) .
C33 C34 H34A 109.3 .
C35 C34 H34A 109.3 .
C33 C34 H34B 109.3 .
C35 C34 H34B 109.3 .
H34A C34 H34B 108.0 .
C34 C35 C30 110.4(2) .
C34 C35 H35A 109.6 .
C30 C35 H35A 109.6 .
C34 C35 H35B 109.6 .
C30 C35 H35B 109.6 .
H35A C35 H35B 108.1 .
C41 C40 C45 110.7(2) .
C41 C40 P2 116.19(19) .
C45 C40 P2 114.4(2) .
C41 C40 H40 104.7 .
C45 C40 H40 104.7 .
P2 C40 H40 104.7 .
C42 C41 C40 109.6(2) .
C42 C41 H41A 109.8 .
C40 C41 H41A 109.8 .
C42 C41 H41B 109.8 .
C40 C41 H41B 109.8 .
H41A C41 H41B 108.2 .
C41 C42 C43 111.5(3) .
C41 C42 H42A 109.3 .
C43 C42 H42A 109.3 .
C41 C42 H42B 109.3 .
C43 C42 H42B 109.3 .
H42A C42 H42B 108.0 .
C44 C43 C42 111.4(3) .
C44 C43 H43A 109.4 .
C42 C43 H43A 109.4 .
C44 C43 H43B 109.4 .
C42 C43 H43B 109.4 .
H43A C43 H43B 108.0 .
C43 C44 C45 111.8(2) .
C43 C44 H44A 109.2 .
C45 C44 H44A 109.2 .
C43 C44 H44B 109.2 .
C45 C44 H44B 109.2 .
H44A C44 H44B 107.9 .
C44 C45 C40 109.2(2) .
C44 C45 H45A 109.8 .
C40 C45 H45A 109.8 .
C44 C45 H45B 109.8 .
C40 C45 H45B 109.8 .
H45A C45 H45B 108.3 .
C55 C50 C51 109.0(2) .
C55 C50 P2 113.21(18) .
C51 C50 P2 117.4(2) .
C55 C50 H50 105.4 .
C51 C50 H50 105.4 .
P2 C50 H50 105.4 .
C52 C51 C50 110.4(2) .
C52 C51 H51A 109.6 .
C50 C51 H51A 109.6 .
C52 C51 H51B 109.6 .
C50 C51 H51B 109.6 .
H51A C51 H51B 108.1 .
C53 C52 C51 112.3(2) .
C53 C52 H52A 109.1 .
C51 C52 H52A 109.1 .
C53 C52 H52B 109.1 .
C51 C52 H52B 109.1 .
H52A C52 H52B 107.9 .
C52 C53 C54 111.6(3) .
C52 C53 H53A 109.3 .
C54 C53 H53A 109.3 .
C52 C53 H53B 109.3 .
C54 C53 H53B 109.3 .
H53A C53 H53B 108.0 .
C53 C54 C55 110.9(3) .
C53 C54 H54A 109.5 .
C55 C54 H54A 109.5 .
C53 C54 H54B 109.5 .
C55 C54 H54B 109.5 .
H54A C54 H54B 108.1 .
C54 C55 C50 110.6(2) .
C54 C55 H55A 109.5 .
C50 C55 H55A 109.5 .
C54 C55 H55B 109.5 .
C50 C55 H55B 109.5 .
H55A C55 H55B 108.1 .
C61 C60 C65 111.2(2) .
C61 C60 P2 113.04(19) .
C65 C60 P2 110.5(2) .
C61 C60 H60 107.3 .
C65 C60 H60 107.3 .
P2 C60 H60 107.3 .
C62 C61 C60 111.0(2) .
C62 C61 H61A 109.4 .
C60 C61 H61A 109.4 .
C62 C61 H61B 109.4 .
C60 C61 H61B 109.4 .
H61A C61 H61B 108.0 .
C63 C62 C61 110.9(3) .
C63 C62 H62A 109.5 .
C61 C62 H62A 109.5 .
C63 C62 H62B 109.5 .
C61 C62 H62B 109.5 .
H62A C62 H62B 108.0 .
C64 C63 C62 110.4(3) .
C64 C63 H63A 109.6 .
C62 C63 H63A 109.6 .
C64 C63 H63B 109.6 .
C62 C63 H63B 109.6 .
H63A C63 H63B 108.1 .
C63 C64 C65 111.8(2) .
C63 C64 H64A 109.3 .
C65 C64 H64A 109.3 .
C63 C64 H64B 109.3 .
C65 C64 H64B 109.3 .
H64A C64 H64B 107.9 .
C64 C65 C60 110.7(2) .
C64 C65 H65A 109.5 .
C60 C65 H65A 109.5 .
C64 C65 H65B 109.5 .
C60 C65 H65B 109.5 .
H65A C65 H65B 108.1 .
Cl1 C70 Cl2 111.74(19) .
Cl1 C70 H70A 109.3 .
Cl2 C70 H70A 109.3 .
Cl1 C70 H70B 109.3 .
Cl2 C70 H70B 109.3 .
H70A C70 H70B 107.9 .
Cl4 C71 Cl3 112.0(2) .
Cl4 C71 H71A 109.2 .
Cl3 C71 H71A 109.2 .
Cl4 C71 H71B 109.2 .
Cl3 C71 H71B 109.2 .
H71A C71 H71B 107.9 .
Cl6A C72A Cl5A 110.4(5) .
Cl6A C72A H72A 109.6 .
Cl5A C72A H72A 109.6 .
Cl6A C72A H72B 109.6 .
Cl5A C72A H72B 109.6 .
H72A C72A H72B 108.1 .
Cl5B C72B Cl6B 110.4(5) .
Cl5B C72B H72C 109.6 .
Cl6B C72B H72C 109.6 .
Cl5B C72B H72D 109.6 .
Cl6B C72B H72D 109.6 .
H72C C72B H72D 108.1 .

loop_
_geom_bond_atom_site_label_1
_geom_bond_atom_site_label_2
_geom_bond_distance
_geom_bond_site_symmetry_2
Pt1 B1 1.965(3) .
Pt1 P1 2.3440(7) .
Pt1 P2 2.3472(7) .
Pt1 Br2 2.6153(3) .
B1 C1 1.570(4) .
B1 Br1 2.006(3) .
C1 C3 1.406(4) .
C1 C2 1.413(4) .
C2 C3 1.381(4) 3_667
C2 H2 0.9500 .
C3 C2 1.381(4) 3_667
C3 H3 0.9500 .
P1 C30 1.854(3) .
P1 C20 1.855(3) .
P1 C10 1.857(3) .
P2 C40 1.843(3) .
P2 C60 1.854(3) .
P2 C50 1.856(3) .
C10 C15 1.531(4) .
C10 C11 1.539(4) .
C10 H10 1.0000 .
C11 C12 1.534(4) .
C11 H11A 0.9900 .
C11 H11B 0.9900 .
C12 C13 1.524(5) .
C12 H12A 0.9900 .
C12 H12B 0.9900 .
C13 C14 1.529(4) .
C13 H13A 0.9900 .
C13 H13B 0.9900 .
C14 C15 1.526(4) .
C14 H14A 0.9900 .
C14 H14B 0.9900 .
C15 H15A 0.9900 .
C15 H15B 0.9900 .
C20 C25 1.535(4) .
C20 C21 1.537(4) .
C20 H20 1.0000 .
C21 C22 1.535(5) .
C21 H21A 0.9900 .
C21 H21B 0.9900 .
C22 C23 1.514(6) .
C22 H22A 0.9900 .
C22 H22B 0.9900 .
C23 C24 1.513(6) .
C23 H23A 0.9900 .
C23 H23B 0.9900 .
C24 C25 1.530(5) .
C24 H24A 0.9900 .
C24 H24B 0.9900 .
C25 H25A 0.9900 .
C25 H25B 0.9900 .
C30 C35 1.532(4) .
C30 C31 1.534(4) .
C30 H30 1.0000 .
C31 C32 1.532(4) .
C31 H31A 0.9900 .
C31 H31B 0.9900 .
C32 C33 1.533(4) .
C32 H32A 0.9900 .
C32 H32B 0.9900 .
C33 C34 1.523(5) .
C33 H33A 0.9900 .
C33 H33B 0.9900 .
C34 C35 1.531(4) .
C34 H34A 0.9900 .
C34 H34B 0.9900 .
C35 H35A 0.9900 .
C35 H35B 0.9900 .
C40 C41 1.534(4) .
C40 C45 1.535(4) .
C40 H40 1.0000 .
C41 C42 1.525(4) .
C41 H41A 0.9900 .
C41 H41B 0.9900 .
C42 C43 1.533(5) .
C42 H42A 0.9900 .
C42 H42B 0.9900 .
C43 C44 1.527(4) .
C43 H43A 0.9900 .
C43 H43B 0.9900 .
C44 C45 1.532(4) .
C44 H44A 0.9900 .
C44 H44B 0.9900 .
C45 H45A 0.9900 .
C45 H45B 0.9900 .
C50 C55 1.537(4) .
C50 C51 1.547(4) .
C50 H50 1.0000 .
C51 C52 1.529(4) .
C51 H51A 0.9900 .
C51 H51B 0.9900 .
C52 C53 1.524(5) .
C52 H52A 0.9900 .
C52 H52B 0.9900 .
C53 C54 1.528(4) .
C53 H53A 0.9900 .
C53 H53B 0.9900 .
C54 C55 1.529(4) .
C54 H54A 0.9900 .
C54 H54B 0.9900 .
C55 H55A 0.9900 .
C55 H55B 0.9900 .
C60 C61 1.534(4) .
C60 C65 1.538(4) .
C60 H60 1.0000 .
C61 C62 1.525(4) .
C61 H61A 0.9900 .
C61 H61B 0.9900 .
C62 C63 1.525(5) .
C62 H62A 0.9900 .
C62 H62B 0.9900 .
C63 C64 1.514(5) .
C63 H63A 0.9900 .
C63 H63B 0.9900 .
C64 C65 1.533(4) .
C64 H64A 0.9900 .
C64 H64B 0.9900 .
C65 H65A 0.9900 .
C65 H65B 0.9900 .
C70 Cl1 1.762(4) .
C70 Cl2 1.768(3) .
C70 H70A 0.9900 .
C70 H70B 0.9900 .
C71 Cl4 1.757(4) .
C71 Cl3 1.766(4) .
C71 H71A 0.9900 .
C71 H71B 0.9900 .
C72A Cl6A 1.744(6) .
C72A Cl5A 1.744(6) .
C72A H72A 0.9900 .
C72A H72B 0.9900 .
C72B Cl5B 1.745(5) .
C72B Cl6B 1.746(6) .
C72B H72C 0.9900 .
C72B H72D 0.9900 .

loop_
_geom_torsion_atom_site_label_1
_geom_torsion_atom_site_label_2
_geom_torsion_atom_site_label_3
_geom_torsion_atom_site_label_4
_geom_torsion
_geom_torsion_site_symmetry_4
P1 Pt1 B1 C1 98.8(2) .
P2 Pt1 B1 C1 -95.3(2) .
Br2 Pt1 B1 C1 1.3(5) .
P1 Pt1 B1 Br1 -81.34(16) .
P2 Pt1 B1 Br1 84.58(16) .
Br2 Pt1 B1 Br1 -178.79(12) .
Pt1 B1 C1 C3 177.6(2) .
Br1 B1 C1 C3 -2.3(4) .
Pt1 B1 C1 C2 -2.8(4) .
Br1 B1 C1 C2 177.3(2) .
C3 C1 C2 C3 -0.4(5) 3_667
B1 C1 C2 C3 179.9(3) 3_667
C2 C1 C3 C2 0.4(4) 3_667
B1 C1 C3 C2 -179.9(3) 3_667
B1 Pt1 P1 C30 -121.79(14) .
P2 Pt1 P1 C30 136.27(13) .
Br2 Pt1 P1 C30 40.88(11) .
B1 Pt1 P1 C20 121.28(14) .
P2 Pt1 P1 C20 19.34(15) .
Br2 Pt1 P1 C20 -76.06(10) .
B1 Pt1 P1 C10 5.89(14) .
P2 Pt1 P1 C10 -96.05(14) .
Br2 Pt1 P1 C10 168.55(10) .
B1 Pt1 P2 C40 129.97(14) .
P1 Pt1 P2 C40 -127.65(13) .
Br2 Pt1 P2 C40 -32.65(11) .
B1 Pt1 P2 C60 -115.74(13) .
P1 Pt1 P2 C60 -13.36(15) .
Br2 Pt1 P2 C60 81.64(9) .
B1 Pt1 P2 C50 0.62(14) .
P1 Pt1 P2 C50 103.00(14) .
Br2 Pt1 P2 C50 -162.00(10) .
C30 P1 C10 C15 53.7(2) .
C20 P1 C10 C15 163.36(19) .
Pt1 P1 C10 C15 -76.5(2) .
C30 P1 C10 C11 -75.9(2) .
C20 P1 C10 C11 33.7(2) .
Pt1 P1 C10 C11 153.86(19) .
C15 C10 C11 C12 57.8(3) .
P1 C10 C11 C12 -171.0(2) .
C10 C11 C12 C13 -56.0(3) .
C11 C12 C13 C14 54.5(3) .
C12 C13 C14 C15 -54.9(3) .
C13 C14 C15 C10 58.3(3) .
C11 C10 C15 C14 -59.9(3) .
P1 C10 C15 C14 165.7(2) .
C30 P1 C20 C25 -179.1(2) .
C10 P1 C20 C25 67.2(2) .
Pt1 P1 C20 C25 -55.8(2) .
C30 P1 C20 C21 -53.5(2) .
C10 P1 C20 C21 -167.2(2) .
Pt1 P1 C20 C21 69.8(2) .
C25 C20 C21 C22 -57.7(4) .
P1 C20 C21 C22 175.8(2) .
C20 C21 C22 C23 57.9(4) .
C21 C22 C23 C24 -56.2(4) .
C22 C23 C24 C25 54.5(4) .
C23 C24 C25 C20 -55.8(4) .
C21 C20 C25 C24 57.2(4) .
P1 C20 C25 C24 -174.1(3) .
C20 P1 C30 C35 -60.4(2) .
C10 P1 C30 C35 48.3(3) .
Pt1 P1 C30 C35 178.76(18) .
C20 P1 C30 C31 170.3(2) .
C10 P1 C30 C31 -81.1(2) .
Pt1 P1 C30 C31 49.4(2) .
C35 C30 C31 C32 56.6(3) .
P1 C30 C31 C32 -172.2(2) .
C30 C31 C32 C33 -56.2(4) .
C31 C32 C33 C34 56.0(4) .
C32 C33 C34 C35 -56.1(4) .
C33 C34 C35 C30 56.7(3) .
C31 C30 C35 C34 -56.7(3) .
P1 C30 C35 C34 172.8(2) .
C60 P2 C40 C41 56.4(2) .
C50 P2 C40 C41 -53.3(3) .
Pt1 P2 C40 C41 172.76(19) .
C60 P2 C40 C45 -172.7(2) .
C50 P2 C40 C45 77.6(2) .
Pt1 P2 C40 C45 -56.3(2) .
C45 C40 C41 C42 59.8(3) .
P2 C40 C41 C42 -167.6(2) .
C40 C41 C42 C43 -56.6(3) .
C41 C42 C43 C44 54.2(4) .
C42 C43 C44 C45 -54.2(4) .
C43 C44 C45 C40 56.5(3) .
C41 C40 C45 C44 -59.4(3) .
P2 C40 C45 C44 167.1(2) .
C40 P2 C50 C55 -51.4(2) .
C60 P2 C50 C55 -161.6(2) .
Pt1 P2 C50 C55 79.8(2) .
C40 P2 C50 C51 77.0(2) .
C60 P2 C50 C51 -33.2(2) .
Pt1 P2 C50 C51 -151.76(17) .
C55 C50 C51 C52 -58.1(3) .
P2 C50 C51 C52 171.5(2) .
C50 C51 C52 C53 55.4(3) .
C51 C52 C53 C54 -53.3(4) .
C52 C53 C54 C55 54.1(4) .
C53 C54 C55 C50 -58.1(3) .
C51 C50 C55 C54 59.9(3) .
P2 C50 C55 C54 -167.4(2) .
C40 P2 C60 C61 55.5(2) .
C50 P2 C60 C61 169.4(2) .
Pt1 P2 C60 C61 -64.8(2) .
C40 P2 C60 C65 -179.12(19) .
C50 P2 C60 C65 -65.2(2) .
Pt1 P2 C60 C65 60.6(2) .
C65 C60 C61 C62 55.1(3) .
P2 C60 C61 C62 -179.9(2) .
C60 C61 C62 C63 -56.9(4) .
C61 C62 C63 C64 57.7(3) .
C62 C63 C64 C65 -57.2(3) .
C63 C64 C65 C60 55.4(3) .
C61 C60 C65 C64 -53.9(3) .
P2 C60 C65 C64 179.7(2) .
